data_4069442
loop_
_publ_author_name
'Barnea, Eyal'
'Majumder, Supriyo'
'Staples, Richard J.'
'Odom, Aaron L.'

_publ_section_title
;
 One-Step Route to 2,3-Diaminopyrroles Using a Titanium-Catalyzed
 Four-Component Coupling
;
_journal_issue 13
_journal_name_full Organometallics
_journal_page_first 3876
_journal_paper_doi 10.1021/om9001928
_journal_volume 28
_journal_year 2009
_chemical_absolute_configuration unk
_chemical_formula_moiety 'C24 H32 N4 Ti'
_chemical_formula_sum 'C24 H32 N4 Ti'
_chemical_formula_weight 424.44
_space_group_IT_number 9
_symmetry_cell_setting monoclinic
_symmetry_Int_Tables_number 9
_symmetry_space_group_name_Hall 'C -2yc'
_symmetry_space_group_name_H-M 'C 1 c 1'
_atom_sites_solution_hydrogens geom
_atom_sites_solution_primary direct
_atom_sites_solution_secondary difmap
_audit_creation_method SHELXL-97
_cell_angle_alpha 90.00
_cell_angle_beta 96.946(3)
_cell_angle_gamma 90.00
_cell_formula_units_Z 4
_cell_length_a 11.3824(6)
_cell_length_b 11.6980(6)
_cell_length_c 17.1197(9)
_cell_measurement_reflns_used 48
_cell_measurement_temperature 173(2)
_cell_measurement_theta_max 17.33
_cell_measurement_theta_min 3.68
_cell_volume 2262.8(2)
_computing_cell_refinement 'APEX2 (BRUKER, V2.1-0, 2006)'
_computing_data_collection 'COSMO (BRUKER, V2.0, 2006)'
_computing_data_reduction 'SAINT (BRUKER, V7.34A, 2006)'
_computing_molecular_graphics 'SHELXTL (Sheldrick, Acta Cryst. A64 2008, 112-122)'
_computing_publication_material 'SHELXTL (Sheldrick, Acta Cryst. A64 2008, 112-122)'
_computing_structure_refinement 'SHELXL (Sheldrick, Acta Cryst. A64 2008, 112-122)'
_computing_structure_solution 'SHELXS (Sheldrick, Acta Cryst. A64 2008, 112-122)'
_diffrn_ambient_temperature 173(2)
_diffrn_detector_area_resol_mean 836.6
_diffrn_measured_fraction_theta_full 1.000
_diffrn_measured_fraction_theta_max 0.991
_diffrn_measurement_device_type 'Bruker APEX-II CCD'
_diffrn_measurement_method '\w,and/f 0.5 deg'
_diffrn_radiation_monochromator graphite
_diffrn_radiation_probe x-ray
_diffrn_radiation_type MoK\a
_diffrn_radiation_wavelength 0.71073
_diffrn_reflns_av_R_equivalents 0.1184
_diffrn_reflns_av_sigmaI/netI 0.0861
_diffrn_reflns_limit_h_max 13
_diffrn_reflns_limit_h_min -13
_diffrn_reflns_limit_k_max 14
_diffrn_reflns_limit_k_min -14
_diffrn_reflns_limit_l_max 20
_diffrn_reflns_limit_l_min -20
_diffrn_reflns_number 11036
_diffrn_reflns_theta_full 25.00
_diffrn_reflns_theta_max 25.47
_diffrn_reflns_theta_min 2.40
_diffrn_source 'fine-focus sealed tube'
_exptl_absorpt_coefficient_mu 0.395
_exptl_absorpt_correction_T_max 0.9439
_exptl_absorpt_correction_T_min 0.9043
_exptl_absorpt_correction_type multi-scan
_exptl_absorpt_process_details SADABS
_exptl_crystal_colour red
_exptl_crystal_density_diffrn 1.246
_exptl_crystal_density_method 'not measured'
_exptl_crystal_description block
_exptl_crystal_F_000 904
_exptl_crystal_size_max 0.26
_exptl_crystal_size_mid 0.26
_exptl_crystal_size_min 0.15
_refine_diff_density_max 0.786
_refine_diff_density_min -0.425
_refine_diff_density_rms 0.094
_refine_ls_abs_structure_details 'Flack H D (1983), Acta Cryst. A39, 876-881'
_refine_ls_abs_structure_Flack 0.07(7)
_refine_ls_extinction_method none
_refine_ls_goodness_of_fit_ref 1.053
_refine_ls_hydrogen_treatment constr
_refine_ls_matrix_type full
_refine_ls_number_parameters 270
_refine_ls_number_reflns 3634
_refine_ls_number_restraints 188
_refine_ls_restrained_S_all 1.074
_refine_ls_R_factor_all 0.1133
_refine_ls_R_factor_gt 0.0893
_refine_ls_shift/su_max 0.000
_refine_ls_shift/su_mean 0.000
_refine_ls_structure_factor_coef Fsqd
_refine_ls_weighting_details 'calc w=1/[\s^2^(Fo^2^)+(0.1786P)^2^+0.0000P] where P=(Fo^2^+2Fc^2^)/3'
_refine_ls_weighting_scheme calc
_refine_ls_wR_factor_gt 0.2447
_refine_ls_wR_factor_ref 0.2669
_reflns_number_gt 2493
_reflns_number_total 3634
_reflns_threshold_expression >2sigma(I)
_cod_data_source_file om9001928_si_002.cif
_cod_data_source_block ebtiindme2
_cod_depositor_comments
;
The following automatic conversions were performed:

'_exptl_absorpt_correction_type' value 'Multi-scan' changed to
'multi-scan' according to
/home/saulius/struct/CIF-dictionaries/cif_core.dic dictionary named
'cif_core.dic' version 2.4.2 from 2011-04-26.

Automatic conversion script
Id: cif_fix_values 1715 2011-07-08 13:25:40Z adriana 
;
_cod_original_sg_symbol_Hall 'C cy'
_cod_original_sg_symbol_H-M 'C c'
_cod_database_code 4069442
_contact_crystallographer_name 'Richard Staples'
_contact_crystallographer_email xraystaples@chemistry.msu.com

loop_
_symmetry_equiv_pos_as_xyz
'x, y, z'
'x, -y, z+1/2'
'x+1/2, y+1/2, z'
'x+1/2, -y+1/2, z+1/2'

loop_
_atom_site_label
_atom_site_type_symbol
_atom_site_fract_x
_atom_site_fract_y
_atom_site_fract_z
_atom_site_U_iso_or_equiv
_atom_site_adp_type
_atom_site_occupancy
_atom_site_symmetry_multiplicity
_atom_site_calc_flag
_atom_site_refinement_flags
Ti1 Ti 0.86177(10) 0.78668(10) 0.75825(8) 0.0514(4) Uani 1 1 d .
N1 N 1.0001(6) 0.7810(5) 0.8398(4) 0.0548(16) Uani 1 1 d .
N2 N 0.8875(7) 0.9093(8) 0.6816(5) 0.082(3) Uani 1 1 d .
N3 N 0.8497(5) 0.6477(7) 0.7047(4) 0.0601(18) Uani 1 1 d .
N4 N 0.7226(6) 0.8116(6) 0.8049(4) 0.0597(17) Uani 1 1 d .
C1 C 1.1179(8) 0.8252(8) 0.8398(5) 0.0670(10) Uani 1 1 d U
C2 C 1.1944(9) 0.7684(8) 0.8942(5) 0.0676(9) Uani 1 1 d U
C3 C 1.1313(8) 0.6908(8) 0.9309(5) 0.0679(9) Uani 1 1 d DU
C4 C 1.1586(9) 0.6111(7) 0.9932(5) 0.0691(9) Uani 1 1 d DU
H4 H 1.2384 0.6021 1.0160 0.083 Uiso 1 1 calc R
C5 C 1.0716(7) 0.5472(7) 1.0209(5) 0.0695(9) Uani 1 1 d DU
H5 H 1.0912 0.4979 1.0646 0.083 Uiso 1 1 calc R
C6 C 0.9545(8) 0.5537(8) 0.9857(5) 0.0696(10) Uani 1 1 d DU
H6 H 0.8957 0.5059 1.0035 0.084 Uiso 1 1 calc R
C7 C 0.9233(8) 0.6318(7) 0.9232(5) 0.0689(10) Uani 1 1 d DU
H7 H 0.8436 0.6392 0.8999 0.083 Uiso 1 1 calc R
C8 C 1.0106(8) 0.6954(8) 0.8978(5) 0.0679(9) Uani 1 1 d DU
C9 C 1.1430(8) 0.9187(8) 0.7901(6) 0.0675(11) Uani 1 1 d U
H9A H 1.1519 0.8899 0.7374 0.101 Uiso 1 1 calc R
H9B H 1.2164 0.9563 0.8124 0.101 Uiso 1 1 calc R
H9C H 1.0777 0.9738 0.7867 0.101 Uiso 1 1 calc R
C10 C 1.3245(9) 0.7893(8) 0.9041(6) 0.0683(10) Uani 1 1 d U
H10A H 1.3647 0.7245 0.8826 0.102 Uiso 1 1 calc R
H10B H 1.3528 0.7978 0.9602 0.102 Uiso 1 1 calc R
H10C H 1.3415 0.8593 0.8761 0.102 Uiso 1 1 calc R
C11 C 0.8478(10) 1.0301(12) 0.6793(7) 0.1014(15) Uani 1 1 d U
C12 C 0.8936(10) 1.0902(12) 0.6241(7) 0.1008(14) Uani 1 1 d U
C13 C 0.9521(10) 1.0126(11) 0.5847(6) 0.1000(14) Uani 1 1 d DU
C14 C 1.0165(9) 1.0287(11) 0.5199(6) 0.1004(15) Uani 1 1 d DU
H14 H 1.0185 1.1010 0.4948 0.120 Uiso 1 1 calc R
C15 C 1.0750(10) 0.9380(9) 0.4949(7) 0.1003(15) Uani 1 1 d DU
H15 H 1.1195 0.9466 0.4518 0.120 Uiso 1 1 calc R
C16 C 1.0709(10) 0.8311(11) 0.5317(6) 0.1006(15) Uani 1 1 d DU
H16 H 1.1129 0.7694 0.5120 0.121 Uiso 1 1 calc R
C17 C 1.0078(10) 0.8104(11) 0.5965(6) 0.1002(15) Uani 1 1 d DU
H17 H 1.0051 0.7380 0.6213 0.120 Uiso 1 1 calc R
C18 C 0.9517(10) 0.9042(10) 0.6195(7) 0.0997(15) Uani 1 1 d DU
C19 C 0.7768(10) 1.0706(12) 0.7337(7) 0.1028(16) Uani 1 1 d U
H19A H 0.7613 1.1522 0.7245 0.154 Uiso 1 1 calc R
H19B H 0.8172 1.0594 0.7870 0.154 Uiso 1 1 calc R
H19C H 0.7017 1.0287 0.7279 0.154 Uiso 1 1 calc R
C20 C 0.8723(11) 1.2168(10) 0.6103(7) 0.1010(15) Uani 1 1 d U
H20A H 0.8000 1.2278 0.5738 0.151 Uiso 1 1 calc R
H20B H 0.9396 1.2502 0.5877 0.151 Uiso 1 1 calc R
H20C H 0.8636 1.2544 0.6604 0.151 Uiso 1 1 calc R
C21 C 0.9215(9) 0.5462(8) 0.7153(6) 0.073(3) Uani 1 1 d .
H21A H 0.9666 0.5372 0.6704 0.110 Uiso 1 1 calc R
H21B H 0.8705 0.4794 0.7189 0.110 Uiso 1 1 calc R
H21C H 0.9763 0.5530 0.7638 0.110 Uiso 1 1 calc R
C22 C 0.7554(8) 0.6430(12) 0.6371(5) 0.083(3) Uani 1 1 d .
H22A H 0.6986 0.5829 0.6461 0.125 Uiso 1 1 calc R
H22B H 0.7907 0.6260 0.5889 0.125 Uiso 1 1 calc R
H22C H 0.7146 0.7168 0.6315 0.125 Uiso 1 1 calc R
C23 C 0.6098(9) 0.7565(10) 0.7899(8) 0.083(3) Uani 1 1 d .
H23A H 0.5477 0.8144 0.7796 0.125 Uiso 1 1 calc R
H23B H 0.5955 0.7110 0.8359 0.125 Uiso 1 1 calc R
H23C H 0.6091 0.7064 0.7440 0.125 Uiso 1 1 calc R
C24 C 0.7341(12) 0.8838(9) 0.8753(7) 0.094(3) Uani 1 1 d .
H24A H 0.7435 0.8354 0.9224 0.140 Uiso 1 1 calc R
H24B H 0.6630 0.9310 0.8753 0.140 Uiso 1 1 calc R
H24C H 0.8036 0.9333 0.8754 0.140 Uiso 1 1 calc R

loop_
_atom_site_aniso_label
_atom_site_aniso_U_11
_atom_site_aniso_U_22
_atom_site_aniso_U_33
_atom_site_aniso_U_23
_atom_site_aniso_U_13
_atom_site_aniso_U_12
Ti1 0.0435(7) 0.0728(9) 0.0355(7) 0.0057(8) -0.0043(5) -0.0071(7)
N1 0.055(4) 0.062(4) 0.042(4) -0.003(3) -0.013(3) 0.001(3)
N2 0.060(4) 0.118(7) 0.063(5) 0.037(5) -0.020(4) -0.024(4)
N3 0.049(4) 0.097(5) 0.032(3) -0.004(4) -0.001(3) -0.003(4)
N4 0.055(4) 0.074(4) 0.048(4) 0.008(3) -0.002(3) -0.002(3)
C1 0.072(2) 0.079(2) 0.0476(19) -0.0113(17) -0.0047(17) 0.0066(18)
C2 0.0733(19) 0.079(2) 0.0476(17) -0.0109(15) -0.0051(15) 0.0085(16)
C3 0.0755(19) 0.0786(19) 0.0467(17) -0.0096(14) -0.0050(15) 0.0094(16)
C4 0.078(2) 0.079(2) 0.0477(18) -0.0088(16) -0.0053(16) 0.0096(17)
C5 0.079(2) 0.079(2) 0.0474(18) -0.0076(16) -0.0047(16) 0.0093(17)
C6 0.079(2) 0.079(2) 0.0472(18) -0.0071(16) -0.0044(16) 0.0085(17)
C7 0.078(2) 0.079(2) 0.0466(18) -0.0076(16) -0.0045(16) 0.0085(17)
C8 0.076(2) 0.079(2) 0.0460(18) -0.0086(16) -0.0045(16) 0.0088(17)
C9 0.072(2) 0.080(2) 0.048(2) -0.0109(19) -0.0043(19) 0.005(2)
C10 0.073(2) 0.080(2) 0.049(2) -0.0114(17) -0.0051(18) 0.0096(18)
C11 0.087(3) 0.133(3) 0.074(3) 0.036(2) -0.036(2) -0.040(3)
C12 0.086(3) 0.133(3) 0.073(3) 0.035(2) -0.036(2) -0.040(2)
C13 0.084(3) 0.134(3) 0.071(3) 0.034(2) -0.034(2) -0.041(2)
C14 0.085(3) 0.135(3) 0.071(3) 0.033(2) -0.033(2) -0.040(2)
C15 0.084(3) 0.136(3) 0.071(3) 0.031(2) -0.032(2) -0.040(2)
C16 0.084(3) 0.136(3) 0.071(3) 0.031(2) -0.032(2) -0.040(2)
C17 0.084(3) 0.136(3) 0.070(3) 0.031(2) -0.032(2) -0.040(2)
C18 0.084(3) 0.135(3) 0.070(3) 0.033(2) -0.033(2) -0.040(2)
C19 0.088(3) 0.133(3) 0.076(3) 0.035(3) -0.036(2) -0.038(3)
C20 0.086(3) 0.133(3) 0.073(3) 0.036(3) -0.036(2) -0.040(3)
C21 0.077(6) 0.079(6) 0.066(6) -0.007(5) 0.016(5) 0.009(5)
C22 0.056(5) 0.149(10) 0.041(5) -0.013(6) -0.008(4) -0.015(6)
C23 0.052(5) 0.105(6) 0.095(8) 0.000(7) 0.022(5) 0.000(5)
C24 0.120(9) 0.095(7) 0.064(7) -0.020(6) 0.008(6) 0.037(6)

loop_
_atom_type_symbol
_atom_type_description
_atom_type_scat_dispersion_real
_atom_type_scat_dispersion_imag
_atom_type_scat_source
C C 0.0033 0.0016 'International Tables Vol C Tables 4.2.6.8 and 6.1.1.4'
H H 0.0000 0.0000 'International Tables Vol C Tables 4.2.6.8 and 6.1.1.4'
N N 0.0061 0.0033 'International Tables Vol C Tables 4.2.6.8 and 6.1.1.4'
Ti Ti 0.2776 0.4457 'International Tables Vol C Tables 4.2.6.8 and 6.1.1.4'

loop_
_geom_angle_atom_site_label_1
_geom_angle_atom_site_label_2
_geom_angle_atom_site_label_3
_geom_angle
N4 Ti1 N3 109.2(3)
N4 Ti1 N1 110.2(3)
N3 Ti1 N1 108.9(3)
N4 Ti1 N2 111.5(3)
N3 Ti1 N2 108.2(4)
N1 Ti1 N2 108.8(3)
C8 N1 C1 104.9(7)
C8 N1 Ti1 121.1(5)
C1 N1 Ti1 130.6(6)
C18 N2 C11 102.1(9)
C18 N2 Ti1 128.2(8)
C11 N2 Ti1 129.5(8)
C21 N3 C22 114.5(8)
C21 N3 Ti1 130.5(6)
C22 N3 Ti1 114.9(7)
C23 N4 C24 113.3(9)
C23 N4 Ti1 129.6(7)
C24 N4 Ti1 116.3(7)
C2 C1 C9 128.2(9)
C2 C1 N1 110.0(8)
C9 C1 N1 121.8(8)
C3 C2 C1 108.2(9)
C3 C2 C10 129.1(9)
C1 C2 C10 122.7(9)
C2 C3 C4 134.9(9)
C2 C3 C8 109.2(8)
C4 C3 C8 115.9(8)
C5 C4 C3 121.0(9)
C4 C5 C6 120.8(9)
C5 C6 C7 119.9(9)
C8 C7 C6 118.0(9)
C7 C8 N1 128.0(8)
C7 C8 C3 124.2(9)
N1 C8 C3 107.7(7)
C12 C11 C19 127.2(15)
C12 C11 N2 112.2(13)
C19 C11 N2 120.5(10)
C13 C12 C11 104.9(12)
C13 C12 C20 131.1(12)
C11 C12 C20 123.9(15)
C12 C13 C18 111.5(11)
C12 C13 C14 129.4(11)
C18 C13 C14 118.9(13)
C15 C14 C13 117.8(12)
C14 C15 C16 121.0(12)
C15 C16 C17 123.5(13)
C18 C17 C16 113.1(12)
C17 C18 N2 125.4(10)
C17 C18 C13 125.7(13)
N2 C18 C13 108.8(11)

loop_
_geom_bond_atom_site_label_1
_geom_bond_atom_site_label_2
_geom_bond_distance
Ti1 N4 1.881(7)
Ti1 N3 1.863(7)
Ti1 N1 1.975(7)
Ti1 N2 1.989(8)
N1 C8 1.404(11)
N1 C1 1.438(12)
N2 C18 1.362(16)
N2 C11 1.482(17)
N3 C21 1.441(11)
N3 C22 1.481(11)
N4 C23 1.432(12)
N4 C24 1.465(12)
C1 C2 1.368(13)
C1 C9 1.434(13)
C2 C3 1.359(13)
C2 C10 1.490(14)
C3 C4 1.422(10)
C3 C8 1.422(10)
C4 C5 1.370(10)
C5 C6 1.398(10)
C6 C7 1.418(10)
C7 C8 1.354(10)
C11 C12 1.333(15)
C11 C19 1.389(19)
C12 C13 1.353(17)
C12 C20 1.515(17)
C13 C18 1.402(11)
C13 C14 1.414(12)
C14 C15 1.349(11)
C15 C16 1.403(11)
C16 C17 1.414(11)
C17 C18 1.353(12)

loop_
_geom_torsion_atom_site_label_1
_geom_torsion_atom_site_label_2
_geom_torsion_atom_site_label_3
_geom_torsion_atom_site_label_4
_geom_torsion
N4 Ti1 N1 C8 63.1(6)
N3 Ti1 N1 C8 -56.6(7)
N2 Ti1 N1 C8 -174.3(6)
N4 Ti1 N1 C1 -141.0(7)
N3 Ti1 N1 C1 99.3(7)
N2 Ti1 N1 C1 -18.4(8)
N4 Ti1 N2 C18 -156.4(8)
N3 Ti1 N2 C18 -36.4(9)
N1 Ti1 N2 C18 81.8(9)
N4 Ti1 N2 C11 27.0(9)
N3 Ti1 N2 C11 147.1(7)
N1 Ti1 N2 C11 -94.7(8)
N4 Ti1 N3 C21 -119.6(7)
N1 Ti1 N3 C21 0.7(8)
N2 Ti1 N3 C21 118.8(8)
N4 Ti1 N3 C22 64.6(6)
N1 Ti1 N3 C22 -175.1(5)
N2 Ti1 N3 C22 -57.0(6)
N3 Ti1 N4 C23 -15.6(9)
N1 Ti1 N4 C23 -135.1(8)
N2 Ti1 N4 C23 103.9(9)
N3 Ti1 N4 C24 153.3(6)
N1 Ti1 N4 C24 33.8(7)
N2 Ti1 N4 C24 -87.2(7)
C8 N1 C1 C2 0.5(9)
Ti1 N1 C1 C2 -158.3(6)
C8 N1 C1 C9 -177.2(8)
Ti1 N1 C1 C9 24.0(12)
C9 C1 C2 C3 176.2(9)
N1 C1 C2 C3 -1.3(10)
C9 C1 C2 C10 -6.9(15)
N1 C1 C2 C10 175.6(8)
C1 C2 C3 C4 -177.3(10)
C10 C2 C3 C4 6.1(18)
C1 C2 C3 C8 1.6(11)
C10 C2 C3 C8 -175.1(9)
C2 C3 C4 C5 176.1(10)
C8 C3 C4 C5 -2.7(13)
C3 C4 C5 C6 3.7(13)
C4 C5 C6 C7 -3.5(13)
C5 C6 C7 C8 2.3(13)
C6 C7 C8 N1 -176.8(8)
C6 C7 C8 C3 -1.5(14)
C1 N1 C8 C7 176.5(9)
Ti1 N1 C8 C7 -22.3(12)
C1 N1 C8 C3 0.5(9)
Ti1 N1 C8 C3 161.7(6)
C2 C3 C8 C7 -177.5(9)
C4 C3 C8 C7 1.6(14)
C2 C3 C8 N1 -1.3(10)
C4 C3 C8 N1 177.8(7)
C18 N2 C11 C12 -4.5(11)
Ti1 N2 C11 C12 172.7(7)
C18 N2 C11 C19 179.1(10)
Ti1 N2 C11 C19 -3.7(14)
C19 C11 C12 C13 -178.0(11)
N2 C11 C12 C13 5.9(12)
C19 C11 C12 C20 -1.5(18)
N2 C11 C12 C20 -177.6(9)
C11 C12 C13 C18 -5.1(12)
C20 C12 C13 C18 178.7(10)
C11 C12 C13 C14 179.6(10)
C20 C12 C13 C14 3(2)
C12 C13 C14 C15 174.9(11)
C18 C13 C14 C15 -0.1(15)
C13 C14 C15 C16 0.6(16)
C14 C15 C16 C17 -0.5(17)
C15 C16 C17 C18 -0.1(15)
C16 C17 C18 N2 -178.0(9)
C16 C17 C18 C13 0.5(16)
C11 N2 C18 C17 179.9(11)
Ti1 N2 C18 C17 2.6(16)
C11 N2 C18 C13 1.1(10)
Ti1 N2 C18 C13 -176.1(6)
C12 C13 C18 C17 -176.3(11)
C14 C13 C18 C17 -0.4(16)
C12 C13 C18 N2 2.4(12)
C14 C13 C18 N2 178.3(9)
